data_2238950
loop_
_publ_author_name
'Seidel, Nadine'
'Seichter, Wilhelm'
'Weber, Edwin'

_publ_section_title
;
 5-Bromobenzene-1,3-dicarbonitrile
;
_journal_issue 12
_journal_name_full 'Acta Crystallographica Section E'
_journal_page_first o1732
_journal_page_last o1733
_journal_paper_doi 10.1107/S1600536813028857
_journal_volume 69
_journal_year 2013
_chemical_formula_iupac 'C8 H3 Br N2'
_chemical_formula_moiety 'C8 H3 Br N2'
_chemical_formula_sum 'C8 H3 Br N2'
_chemical_formula_weight 207.03
_chemical_name_systematic
;
5-Bromobenzene-1,3-dicarbonitrile
;
_space_group_IT_number 14
_symmetry_cell_setting monoclinic
_symmetry_space_group_name_Hall '-P 2ybc'
_symmetry_space_group_name_H-M 'P 1 21/c 1'
_atom_sites_solution_hydrogens geom
_atom_sites_solution_primary direct
_atom_sites_solution_secondary difmap
_audit_creation_method SHELXL-97
_cell_angle_alpha 90.00
_cell_angle_beta 93.719(2)
_cell_angle_gamma 90.00
_cell_formula_units_Z 8
_cell_length_a 13.3019(4)
_cell_length_b 15.7762(5)
_cell_length_c 7.4265(2)
_cell_measurement_reflns_used 7273
_cell_measurement_temperature 173(2)
_cell_measurement_theta_max 29.12
_cell_measurement_theta_min 2.58
_cell_volume 1555.19(8)
_computing_cell_refinement 'SAINT-NT (Bruker, 2007)'
_computing_data_collection 'APEX2 (Bruker, 2007)'
_computing_data_reduction 'SAINT-NT (Bruker, 2007)'
_computing_molecular_graphics 'ORTEP-3 for Windows (Farrugia, 2012)'
_computing_publication_material 'SHELXTL (Sheldrick, 2008)'
_computing_structure_refinement 'SHELXL97 (Sheldrick, 2008)'
_computing_structure_solution 'SHELXS97 (Sheldrick, 2008)'
_diffrn_ambient_temperature 173(2)
_diffrn_measured_fraction_theta_full 0.999
_diffrn_measured_fraction_theta_max 0.999
_diffrn_measurement_device_type 'Bruker APEXII CCD area-detector'
_diffrn_measurement_method 'phi and omega scans'
_diffrn_radiation_monochromator graphite
_diffrn_radiation_source 'fine-focus sealed tube'
_diffrn_radiation_type MoK\a
_diffrn_radiation_wavelength 0.71073
_diffrn_reflns_av_R_equivalents 0.0387
_diffrn_reflns_av_sigmaI/netI 0.0350
_diffrn_reflns_limit_h_max 18
_diffrn_reflns_limit_h_min -18
_diffrn_reflns_limit_k_max 21
_diffrn_reflns_limit_k_min -21
_diffrn_reflns_limit_l_max 10
_diffrn_reflns_limit_l_min -8
_diffrn_reflns_number 16811
_diffrn_reflns_theta_full 29.15
_diffrn_reflns_theta_max 29.15
_diffrn_reflns_theta_min 1.53
_exptl_absorpt_coefficient_mu 5.213
_exptl_absorpt_correction_T_max 0.6805
_exptl_absorpt_correction_T_min 0.2026
_exptl_absorpt_correction_type multi-scan
_exptl_absorpt_process_details '(SADABS; Bruker, 2007)'
_exptl_crystal_colour colourless
_exptl_crystal_density_diffrn 1.768
_exptl_crystal_density_method 'not measured'
_exptl_crystal_description plate
_exptl_crystal_F_000 800
_exptl_crystal_size_max 0.45
_exptl_crystal_size_mid 0.43
_exptl_crystal_size_min 0.08
_refine_diff_density_max 0.603
_refine_diff_density_min -0.577
_refine_ls_extinction_method none
_refine_ls_goodness_of_fit_ref 1.047
_refine_ls_hydrogen_treatment constr
_refine_ls_matrix_type full
_refine_ls_number_parameters 199
_refine_ls_number_reflns 4198
_refine_ls_number_restraints 0
_refine_ls_restrained_S_all 1.047
_refine_ls_R_factor_all 0.0433
_refine_ls_R_factor_gt 0.0308
_refine_ls_shift/su_max 0.001
_refine_ls_shift/su_mean 0.000
_refine_ls_structure_factor_coef Fsqd
_refine_ls_weighting_details 'calc w=1/[\s^2^(Fo^2^)+(0.0289P)^2^+1.0903P] where P=(Fo^2^+2Fc^2^)/3'
_refine_ls_weighting_scheme calc
_refine_ls_wR_factor_gt 0.0718
_refine_ls_wR_factor_ref 0.0783
_reflns_number_gt 3436
_reflns_number_total 4198
_reflns_threshold_expression I>2sigma(I)
_cod_data_source_file zp2009.cif
_cod_data_source_block I
_cod_original_sg_symbol_H-M 'P 21/c'
_cod_database_code 2238950

loop_
_symmetry_equiv_pos_as_xyz
'x, y, z'
'-x, y+1/2, -z+1/2'
'-x, -y, -z'
'x, -y-1/2, z-1/2'

loop_
_atom_site_type_symbol
_atom_site_label
_atom_site_fract_x
_atom_site_fract_y
_atom_site_fract_z
_atom_site_U_iso_or_equiv
_atom_site_adp_type
_atom_site_calc_flag
_atom_site_refinement_flags
_atom_site_occupancy
_atom_site_symmetry_multiplicity
Br Br1 -0.117304(18) 0.402498(14) 0.12147(3) 0.03315(8) Uani d . 1 1
N N1 -0.15740(18) 0.79184(15) 0.2893(4) 0.0560(7) Uani d . 1 1
N N2 0.27771(15) 0.56650(13) 0.4706(3) 0.0366(5) Uani d . 1 1
C C1 -0.05428(17) 0.50150(13) 0.2166(3) 0.0265(4) Uani d . 1 1
C C2 0.04561(16) 0.49766(13) 0.2815(3) 0.0251(4) Uani d . 1 1
H H2 0.0823 0.4461 0.2787 0.030 Uiso calc R 1 1
C C3 0.09102(17) 0.57163(13) 0.3513(3) 0.0243(4) Uani d . 1 1
C C4 0.03878(16) 0.64751(13) 0.3566(3) 0.0266(4) Uani d . 1 1
H H4 0.0703 0.6971 0.4059 0.032 Uiso calc R 1 1
C C5 -0.06113(17) 0.64919(14) 0.2879(3) 0.0288(4) Uani d . 1 1
C C6 -0.10855(17) 0.57649(14) 0.2169(3) 0.0292(4) Uani d . 1 1
H H6 -0.1766 0.5784 0.1697 0.035 Uiso calc R 1 1
C C7 -0.11580(18) 0.72847(15) 0.2884(4) 0.0377(6) Uani d . 1 1
C C8 0.19580(17) 0.56869(13) 0.4179(3) 0.0272(4) Uani d . 1 1
Br Br1A 0.370700(19) 0.099566(15) 0.08217(4) 0.03739(8) Uani d . 1 1
N N1A 0.37898(18) 0.49595(14) 0.0782(3) 0.0460(6) Uani d . 1 1
N N2A 0.78226(14) 0.24025(12) 0.3862(3) 0.0319(4) Uani d . 1 1
C C1A 0.44634(16) 0.19863(13) 0.1352(3) 0.0264(4) Uani d . 1 1
C C2A 0.40402(17) 0.27736(14) 0.1025(3) 0.0277(4) Uani d . 1 1
H H2A 0.3364 0.2823 0.0543 0.033 Uiso calc R 1 1
C C3A 0.46205(16) 0.34971(13) 0.1413(3) 0.0257(4) Uani d . 1 1
C C4A 0.56122(16) 0.34354(13) 0.2127(3) 0.0252(4) Uani d . 1 1
H H4A 0.6006 0.3929 0.2381 0.030 Uiso calc R 1 1
C C5A 0.60110(15) 0.26273(13) 0.2458(3) 0.0233(4) Uani d . 1 1
C C6A 0.54470(16) 0.18963(12) 0.2074(3) 0.0247(4) Uani d . 1 1
H H6A 0.5729 0.1350 0.2300 0.030 Uiso calc R 1 1
C C7A 0.41674(18) 0.43201(15) 0.1068(3) 0.0317(5) Uani d . 1 1
C C8A 0.70312(17) 0.25181(12) 0.3230(3) 0.0262(4) Uani d . 1 1

loop_
_atom_site_aniso_label
_atom_site_aniso_U_11
_atom_site_aniso_U_22
_atom_site_aniso_U_33
_atom_site_aniso_U_12
_atom_site_aniso_U_13
_atom_site_aniso_U_23
Br1 0.03797(14) 0.02912(13) 0.03247(13) -0.01325(9) 0.00308(10) -0.00301(8)
N1 0.0359(12) 0.0372(12) 0.095(2) 0.0070(10) 0.0032(13) 0.0007(13)
N2 0.0309(10) 0.0297(10) 0.0483(13) 0.0062(8) -0.0035(9) -0.0032(9)
C1 0.0320(11) 0.0244(10) 0.0234(10) -0.0081(8) 0.0047(8) 0.0003(7)
C2 0.0310(11) 0.0209(9) 0.0236(10) -0.0016(8) 0.0042(8) 0.0012(7)
C3 0.0262(10) 0.0238(9) 0.0229(10) -0.0008(8) 0.0029(8) 0.0012(7)
C4 0.0270(11) 0.0223(10) 0.0304(11) -0.0021(8) 0.0023(9) -0.0009(8)
C5 0.0253(11) 0.0262(10) 0.0350(12) 0.0005(8) 0.0039(9) 0.0013(8)
C6 0.0226(10) 0.0322(11) 0.0328(11) -0.0035(9) 0.0026(9) 0.0022(9)
C7 0.0263(12) 0.0314(12) 0.0554(16) 0.0004(10) 0.0024(11) 0.0001(11)
C8 0.0297(11) 0.0200(9) 0.0319(11) 0.0014(8) 0.0016(9) -0.0015(8)
Br1A 0.03607(14) 0.03308(13) 0.04293(15) -0.01449(9) 0.00186(10) -0.00027(9)
N1A 0.0482(14) 0.0387(12) 0.0506(14) 0.0124(10) -0.0004(11) 0.0062(10)
N2A 0.0297(10) 0.0259(9) 0.0394(11) 0.0012(8) -0.0039(9) 0.0011(8)
C1A 0.0275(11) 0.0265(10) 0.0256(10) -0.0053(8) 0.0053(8) -0.0007(8)
C2A 0.0222(10) 0.0366(12) 0.0244(10) -0.0015(9) 0.0022(8) 0.0013(8)
C3A 0.0280(11) 0.0254(10) 0.0237(10) 0.0039(8) 0.0018(8) 0.0007(8)
C4A 0.0289(11) 0.0226(10) 0.0240(10) 0.0000(8) 0.0005(8) -0.0009(8)
C5A 0.0233(10) 0.0253(10) 0.0212(10) 0.0006(8) 0.0017(8) -0.0001(7)
C6A 0.0268(10) 0.0218(9) 0.0262(10) -0.0004(8) 0.0056(8) 0.0004(7)
C7A 0.0316(12) 0.0330(12) 0.0302(11) 0.0032(10) 0.0003(9) 0.0018(9)
C8A 0.0308(11) 0.0194(9) 0.0282(11) 0.0002(8) 0.0013(9) 0.0004(7)

loop_
_atom_type_symbol
_atom_type_description
_atom_type_scat_dispersion_real
_atom_type_scat_dispersion_imag
_atom_type_scat_source
C C 0.0033 0.0016 'International Tables Vol C Tables 4.2.6.8 and 6.1.1.4'
H H 0.0000 0.0000 'International Tables Vol C Tables 4.2.6.8 and 6.1.1.4'
N N 0.0061 0.0033 'International Tables Vol C Tables 4.2.6.8 and 6.1.1.4'
Br Br -0.2901 2.4595 'International Tables Vol C Tables 4.2.6.8 and 6.1.1.4'

loop_
_geom_angle_atom_site_label_1
_geom_angle_atom_site_label_2
_geom_angle_atom_site_label_3
_geom_angle
C2 C1 C6 121.65(19)
C2 C1 Br1 119.13(16)
C6 C1 Br1 119.21(17)
C1 C2 C3 118.31(19)
C1 C2 H2 120.8
C3 C2 H2 120.8
C4 C3 C2 121.7(2)
C4 C3 C8 119.39(19)
C2 C3 C8 118.86(19)
C3 C4 C5 118.3(2)
C3 C4 H4 120.8
C5 C4 H4 120.8
C4 C5 C6 121.3(2)
C4 C5 C7 118.9(2)
C6 C5 C7 119.8(2)
C1 C6 C5 118.6(2)
C1 C6 H6 120.7
C5 C6 H6 120.7
N1 C7 C5 178.8(3)
N2 C8 C3 179.7(3)
C2A C1A C6A 121.60(19)
C2A C1A Br1A 120.23(16)
C6A C1A Br1A 118.18(15)
C1A C2A C3A 119.1(2)
C1A C2A H2A 120.5
C3A C2A H2A 120.5
C4A C3A C2A 121.22(19)
C4A C3A C7A 120.2(2)
C2A C3A C7A 118.6(2)
C3A C4A C5A 118.05(19)
C3A C4A H4A 121.0
C5A C4A H4A 121.0
C6A C5A C4A 121.71(19)
C6A C5A C8A 117.39(18)
C4A C5A C8A 120.90(18)
C1A C6A C5A 118.36(19)
C1A C6A H6A 120.8
C5A C6A H6A 120.8
N1A C7A C3A 178.4(3)
N2A C8A C5A 177.3(2)

loop_
_geom_bond_atom_site_label_1
_geom_bond_atom_site_label_2
_geom_bond_distance
Br1 C1 1.888(2)
N1 C7 1.143(3)
N2 C8 1.134(3)
C1 C2 1.385(3)
C1 C6 1.386(3)
C2 C3 1.398(3)
C2 H2 0.9500
C3 C4 1.386(3)
C3 C8 1.449(3)
C4 C5 1.393(3)
C4 H4 0.9500
C5 C6 1.396(3)
C5 C7 1.447(3)
C6 H6 0.9500
Br1A C1A 1.886(2)
N1A C7A 1.141(3)
N2A C8A 1.139(3)
C1A C2A 1.379(3)
C1A C6A 1.389(3)
C2A C3A 1.397(3)
C2A H2A 0.9500
C3A C4A 1.393(3)
C3A C7A 1.447(3)
C4A C5A 1.397(3)
C4A H4A 0.9500
C5A C6A 1.395(3)
C5A C8A 1.449(3)
C6A H6A 0.9500

loop_
_geom_hbond_atom_site_label_D
_geom_hbond_atom_site_label_H
_geom_hbond_atom_site_label_A
_geom_hbond_site_symmetry_A
_geom_hbond_distance_DH
_geom_hbond_distance_HA
_geom_hbond_distance_DA
_geom_hbond_angle_DHA
C4A H4A N2 3_666 0.95 2.69 3.388(3) 130
C4 H4 N2A 3_666 0.95 2.61 3.444(3) 147
C6A H6A N1A 2_645 0.95 2.67 3.563(3) 157
C2 H2 N1 2_545 0.95 2.69 3.624(3) 168
C2A H2A N1 2_545 0.95 2.72 3.435(3) 133

loop_
_geom_torsion_atom_site_label_1
_geom_torsion_atom_site_label_2
_geom_torsion_atom_site_label_3
_geom_torsion_atom_site_label_4
_geom_torsion
C6 C1 C2 C3 1.1(3)
Br1 C1 C2 C3 179.95(15)
C1 C2 C3 C4 0.0(3)
C1 C2 C3 C8 -179.33(19)
C2 C3 C4 C5 -0.8(3)
C8 C3 C4 C5 178.5(2)
C3 C4 C5 C6 0.7(3)
C3 C4 C5 C7 -178.5(2)
C2 C1 C6 C5 -1.3(3)
Br1 C1 C6 C5 179.87(17)
C4 C5 C6 C1 0.4(3)
C7 C5 C6 C1 179.5(2)
C6A C1A C2A C3A 0.7(3)
Br1A C1A C2A C3A -179.35(16)
C1A C2A C3A C4A -0.2(3)
C1A C2A C3A C7A -179.9(2)
C2A C3A C4A C5A -0.5(3)
C7A C3A C4A C5A 179.2(2)
C3A C4A C5A C6A 0.7(3)
C3A C4A C5A C8A -178.87(19)
C2A C1A C6A C5A -0.4(3)
Br1A C1A C6A C5A 179.62(15)
C4A C5A C6A C1A -0.3(3)
C8A C5A C6A C1A 179.29(19)
